data_7017478
loop_
_publ_author_name
'Lemmerer, Andreas'
'Billing, David G.'

_publ_section_title
;
 Synthesis, characterization and phase transitions of the
 inorganic-organic layered perovskite-type hybrids
 [(C(n)H(2n+1)NH3)2PbI4], n = 7, 8, 9 and 10.
;
_journal_issue 4
_journal_name_full 'Dalton transactions (Cambridge, England : 2003)'
_journal_page_first 1146
_journal_page_last 1157
_journal_paper_doi 10.1039/c0dt01805h
_journal_volume 41
_journal_year 2012
_chemical_formula_moiety '2(C9 H22 N), I4 Pb'
_chemical_formula_sum 'C18 H44 I4 N2 Pb'
_chemical_formula_weight 1003.34
_chemical_name_common 'bis(nonylammonium)tetraiodoplumbate(ii) PHASE III'
_chemical_name_systematic
;
bis(nonylammonium)tetraiodoplumbate(II) PHASE III
;
_space_group_IT_number 14
_symmetry_cell_setting monoclinic
_symmetry_space_group_name_Hall '-P 2yab'
_symmetry_space_group_name_H-M 'P 1 21/a 1'
_atom_sites_solution_hydrogens geom
_atom_sites_solution_primary direct
_atom_sites_solution_secondary difmap
_audit_conform_dict_location ftp://ftp.iucr.org/pub/cif_core.dic
_audit_conform_dict_name cif_core.dic
_audit_conform_dict_version 2.3
_audit_creation_date 2011-05-19T15:13:02-00:00
_audit_creation_method 'WinGX routine CIF_UPDATE'
_cell_angle_alpha 90
_cell_angle_beta 96.376(9)
_cell_angle_gamma 90
_cell_formula_units_Z 2
_cell_length_a 8.7054(11)
_cell_length_b 8.8401(10)
_cell_length_c 19.791(3)
_cell_measurement_reflns_used 4222
_cell_measurement_temperature 223(2)
_cell_measurement_theta_max 27.89
_cell_measurement_theta_min 2.53
_cell_volume 1513.6(3)
_computing_cell_refinement 'SAINT-Plus (Bruker, 2004)'
_computing_data_collection 'APEX2 (Bruker, 2005)'
_computing_data_reduction 'SAINT-Plus and XPREP (Bruker, 2004)'
_computing_molecular_graphics
;
Ortep-3 for Windows (Farrugia, 1997) and DIAMOND (Brandenburg, 1999)
;
_computing_publication_material
;
WinGX publication routines (Farrugia, 1999) and PLATON (Spek, 2002)
;
_computing_structure_refinement 'SHELXL-97 (Sheldrick, 2008)'
_computing_structure_solution 'SHELXS-97 (Sheldrick, 2008)'
_diffrn_ambient_temperature 223(2)
_diffrn_measured_fraction_theta_full 0.99
_diffrn_measured_fraction_theta_max 0.99
_diffrn_measurement_device_type 'CCD area detector'
_diffrn_measurement_method 'phi and omega scans'
_diffrn_radiation_monochromator graphite
_diffrn_radiation_type MoK\a
_diffrn_radiation_wavelength 0.71073
_diffrn_reflns_av_R_equivalents 0.1394
_diffrn_reflns_av_unetI/netI 0.0971
_diffrn_reflns_limit_h_max 10
_diffrn_reflns_limit_h_min -10
_diffrn_reflns_limit_k_max 10
_diffrn_reflns_limit_k_min -10
_diffrn_reflns_limit_l_max 23
_diffrn_reflns_limit_l_min -23
_diffrn_reflns_number 9425
_diffrn_reflns_theta_full 25.5
_diffrn_reflns_theta_max 25.5
_diffrn_reflns_theta_min 2.07
_exptl_absorpt_coefficient_mu 9.658
_exptl_absorpt_correction_T_max 0.8232
_exptl_absorpt_correction_T_min 0.1984
_exptl_absorpt_correction_type integration
_exptl_absorpt_process_details 'Bruker XPREP (Bruker, 2004)'
_exptl_crystal_colour yellow
_exptl_crystal_density_diffrn 2.201
_exptl_crystal_density_meas 0
_exptl_crystal_density_method 'not measured'
_exptl_crystal_description plate
_exptl_crystal_F_000 920
_exptl_crystal_size_max 0.35
_exptl_crystal_size_mid 0.3
_exptl_crystal_size_min 0.02
_refine_diff_density_max 3.321
_refine_diff_density_min -3.488
_refine_diff_density_rms 0.388
_refine_ls_extinction_method none
_refine_ls_goodness_of_fit_ref 1.081
_refine_ls_hydrogen_treatment constr
_refine_ls_matrix_type full
_refine_ls_number_parameters 116
_refine_ls_number_reflns 2785
_refine_ls_number_restraints 88
_refine_ls_restrained_S_all 1.067
_refine_ls_R_factor_all 0.1177
_refine_ls_R_factor_gt 0.0862
_refine_ls_shift/su_max 0
_refine_ls_shift/su_mean 0
_refine_ls_structure_factor_coef Fsqd
_refine_ls_weighting_details 'calc w=1/[\s^2^(Fo^2^)+(0.0505P)^2^+152.3532P] where P=(Fo^2^+2Fc^2^)/3'
_refine_ls_weighting_scheme calc
_refine_ls_wR_factor_gt 0.2025
_refine_ls_wR_factor_ref 0.2299
_reflns_number_gt 2176
_reflns_number_total 2785
_reflns_threshold_expression >2sigma(I)
_cod_data_source_file c0dt01805h.txt
_cod_data_source_block 3a
_cod_depositor_comments
;
The following automatic conversions were performed:

'_symmetry_cell_setting' value 'Monoclinic' changed to 'monoclinic'
according to /home/saulius/struct/CIF-dictionaries/cif_core.dic
dictionary named 'cif_core.dic' version 2.4.1 from 2010-06-29.

Automatic conversion script
Id: cif_fix_values 1715 2011-07-08 13:25:40Z adriana 
;
_cod_original_sg_symbol_H-M P2(1)/a
_cod_database_code 7017478

loop_
_symmetry_equiv_pos_as_xyz
'x, y, z'
'-x+1/2, y+1/2, -z'
'-x, -y, -z'
'x-1/2, -y-1/2, z'

loop_
_atom_site_label
_atom_site_type_symbol
_atom_site_fract_x
_atom_site_fract_y
_atom_site_fract_z
_atom_site_U_iso_or_equiv
_atom_site_adp_type
_atom_site_occupancy
_atom_site_symmetry_multiplicity
_atom_site_calc_flag
_atom_site_refinement_flags
C1 C 0.976(5) 0.486(4) 0.8024(17) 0.079(7) Uani 1 1 d DU
H1D H 1.0872 0.4682 0.8099 0.095 Uiso 1 1 calc R
H1E H 0.9565 0.5599 0.7654 0.095 Uiso 1 1 calc R
C2 C 0.896(5) 0.341(4) 0.7808(13) 0.085(7) Uani 1 1 d DU
H2A H 0.7841 0.3576 0.7768 0.102 Uiso 1 1 calc R
H2B H 0.9213 0.2656 0.8167 0.102 Uiso 1 1 calc R
C3 C 0.937(6) 0.277(4) 0.7149(11) 0.089(7) Uani 1 1 d DU
H3A H 0.908 0.1703 0.7129 0.107 Uiso 1 1 calc R
H3B H 1.0499 0.2821 0.7155 0.107 Uiso 1 1 calc R
C4 C 0.866(6) 0.352(5) 0.6510(11) 0.092(7) Uani 1 1 d DU
H4A H 0.7533 0.3516 0.651 0.11 Uiso 1 1 calc R
H4B H 0.8993 0.4582 0.6515 0.11 Uiso 1 1 calc R
C5 C 0.905(6) 0.280(5) 0.5865(11) 0.095(7) Uani 1 1 d DU
H5A H 1.0176 0.2833 0.5865 0.114 Uiso 1 1 calc R
H5B H 0.8746 0.1738 0.5871 0.114 Uiso 1 1 calc R
C6 C 0.834(6) 0.348(5) 0.5212(11) 0.099(7) Uani 1 1 d DU
H6A H 0.867 0.4542 0.5195 0.119 Uiso 1 1 calc R
H6B H 0.7212 0.3482 0.5212 0.119 Uiso 1 1 calc R
C7 C 0.873(7) 0.270(6) 0.4581(11) 0.101(7) Uani 1 1 d DU
H7A H 0.9849 0.2744 0.4571 0.121 Uiso 1 1 calc R
H7B H 0.8445 0.1629 0.4612 0.121 Uiso 1 1 calc R
C8 C 0.797(7) 0.331(6) 0.3920(13) 0.102(8) Uani 1 1 d DU
H8A H 0.8252 0.4377 0.3885 0.123 Uiso 1 1 calc R
H8B H 0.6843 0.3265 0.3927 0.123 Uiso 1 1 calc R
C9 C 0.837(8) 0.250(7) 0.3298(14) 0.105(10) Uani 1 1 d DU
H9A H 0.7756 0.2898 0.2899 0.158 Uiso 1 1 calc R
H9B H 0.816 0.1425 0.3339 0.158 Uiso 1 1 calc R
H9C H 0.9459 0.2642 0.3252 0.158 Uiso 1 1 calc R
N1 N 0.926(4) 0.551(4) 0.8636(13) 0.075(8) Uani 1 1 d DU
H1A H 0.9717 0.6408 0.8719 0.112 Uiso 1 1 calc R
H1B H 0.9518 0.488 0.8988 0.112 Uiso 1 1 calc R
H1C H 0.8224 0.5629 0.858 0.112 Uiso 1 1 calc R
I1 I 0.9868(3) 0.9162(3) 0.84293(14) 0.0548(7) Uani 1 1 d .
I2 I 0.6957(2) 1.2043(2) 0.96934(14) 0.0422(6) Uani 1 1 d .
Pb1 Pb 1 1 1 0.0283(4) Uani 1 2 d S

loop_
_atom_site_aniso_label
_atom_site_aniso_U_11
_atom_site_aniso_U_22
_atom_site_aniso_U_33
_atom_site_aniso_U_23
_atom_site_aniso_U_13
_atom_site_aniso_U_12
C1 0.098(17) 0.069(14) 0.069(12) -0.007(11) -0.001(13) 0.023(13)
C2 0.104(16) 0.076(14) 0.072(11) -0.013(11) -0.002(13) 0.017(13)
C3 0.105(16) 0.088(14) 0.071(11) -0.017(10) -0.001(13) 0.011(14)
C4 0.104(15) 0.097(14) 0.072(11) -0.014(11) -0.003(13) 0.005(14)
C5 0.106(16) 0.107(15) 0.071(11) -0.014(11) 0.002(13) 0.002(14)
C6 0.109(16) 0.115(16) 0.072(11) -0.009(12) 0.005(13) 0.000(15)
C7 0.110(17) 0.120(17) 0.071(11) -0.008(13) 0.008(14) -0.001(16)
C8 0.112(18) 0.123(18) 0.071(11) -0.007(15) 0.007(15) -0.002(17)
C9 0.11(2) 0.13(2) 0.072(12) -0.016(19) 0.01(2) -0.01(2)
N1 0.091(19) 0.080(16) 0.043(14) -0.003(12) -0.035(13) 0.045(15)
I1 0.0578(15) 0.0536(14) 0.0535(15) -0.0050(12) 0.0080(13) -0.0098(12)
I2 0.0262(8) 0.0291(9) 0.0732(15) 0.0055(10) 0.0133(11) 0.0137(8)
Pb1 0.0188(6) 0.0170(6) 0.0499(9) -0.0019(6) 0.0077(11) 0.0007(6)

loop_
_atom_type_symbol
_atom_type_description
_atom_type_scat_dispersion_real
_atom_type_scat_dispersion_imag
_atom_type_scat_source
C C 0.0033 0.0016 'International Tables Vol C Tables 4.2.6.8 and 6.1.1.4'
H H 0 0 'International Tables Vol C Tables 4.2.6.8 and 6.1.1.4'
N N 0.0061 0.0033 'International Tables Vol C Tables 4.2.6.8 and 6.1.1.4'
I I -0.4742 1.8119 'International Tables Vol C Tables 4.2.6.8 and 6.1.1.4'
Pb Pb -3.3944 10.1111 'International Tables Vol C Tables 4.2.6.8 and 6.1.1.4'

loop_
_exptl_crystal_face_index_h
_exptl_crystal_face_index_k
_exptl_crystal_face_index_l
_exptl_crystal_face_perp_dist
1 0 0 0.01
-1 0 0 0.01
1 1 -2 0.1
-1 -2 -1 0.18
1 2 2 0.1
-2 -2 1 0.1

loop_
_geom_angle_atom_site_label_1
_geom_angle_atom_site_label_2
_geom_angle_atom_site_label_3
_geom_angle
_geom_angle_site_symmetry_1
_geom_angle_site_symmetry_3
N1 C1 C2 113.8(15) . .
N1 C1 H1D 108.8 . .
C2 C1 H1D 108.8 . .
N1 C1 H1E 108.8 . .
C2 C1 H1E 108.8 . .
H1D C1 H1E 107.7 . .
C1 C2 C3 114.9(15) . .
C1 C2 H2A 108.5 . .
C3 C2 H2A 108.5 . .
C1 C2 H2B 108.5 . .
C3 C2 H2B 108.5 . .
H2A C2 H2B 107.5 . .
C2 C3 C4 116.8(15) . .
C2 C3 H3A 108.1 . .
C4 C3 H3A 108.1 . .
C2 C3 H3B 108.1 . .
C4 C3 H3B 108.1 . .
H3A C3 H3B 107.3 . .
C5 C4 C3 114.8(14) . .
C5 C4 H4A 108.6 . .
C3 C4 H4A 108.6 . .
C5 C4 H4B 108.6 . .
C3 C4 H4B 108.6 . .
H4A C4 H4B 107.5 . .
C6 C5 C4 117.0(15) . .
C6 C5 H5A 108.1 . .
C4 C5 H5A 108.1 . .
C6 C5 H5B 108.1 . .
C4 C5 H5B 108.1 . .
H5A C5 H5B 107.3 . .
C5 C6 C7 115.0(14) . .
C5 C6 H6A 108.5 . .
C7 C6 H6A 108.5 . .
C5 C6 H6B 108.5 . .
C7 C6 H6B 108.5 . .
H6A C6 H6B 107.5 . .
C8 C7 C6 116.1(15) . .
C8 C7 H7A 108.3 . .
C6 C7 H7A 108.3 . .
C8 C7 H7B 108.3 . .
C6 C7 H7B 108.3 . .
H7A C7 H7B 107.4 . .
C7 C8 C9 114.9(15) . .
C7 C8 H8A 108.5 . .
C9 C8 H8A 108.5 . .
C7 C8 H8B 108.5 . .
C9 C8 H8B 108.5 . .
H8A C8 H8B 107.5 . .
C8 C9 H9A 109.5 . .
C8 C9 H9B 109.5 . .
H9A C9 H9B 109.5 . .
C8 C9 H9C 109.5 . .
H9A C9 H9C 109.5 . .
H9B C9 H9C 109.5 . .
C1 N1 H1A 109.5 . .
C1 N1 H1B 109.5 . .
H1A N1 H1B 109.5 . .
C1 N1 H1C 109.5 . .
H1A N1 H1C 109.5 . .
H1B N1 H1C 109.5 . .
Pb1 I2 Pb1 150.00(9) . 2_657
I1 Pb1 I1 180.0000(10) 3_777 .
I1 Pb1 I2 90.39(7) 3_777 3_777
I1 Pb1 I2 89.61(7) . 3_777
I1 Pb1 I2 89.61(7) 3_777 .
I1 Pb1 I2 90.39(7) . .
I2 Pb1 I2 180.0000(10) 3_777 .
I1 Pb1 I2 91.87(7) 3_777 4_685
I1 Pb1 I2 88.13(7) . 4_685
I2 Pb1 I2 92.85(2) 3_777 4_685
I2 Pb1 I2 87.15(2) . 4_685
I1 Pb1 I2 88.13(7) 3_777 2_647
I1 Pb1 I2 91.87(7) . 2_647
I2 Pb1 I2 87.15(2) 3_777 2_647
I2 Pb1 I2 92.85(2) . 2_647
I2 Pb1 I2 180 4_685 2_647

loop_
_geom_bond_atom_site_label_1
_geom_bond_atom_site_label_2
_geom_bond_distance
_geom_bond_site_symmetry_2
C1 N1 1.447(10) .
C1 C2 1.498(10) .
C1 H1D 0.98 .
C1 H1E 0.98 .
C2 C3 1.500(10) .
C2 H2A 0.98 .
C2 H2B 0.98 .
C3 C4 1.500(10) .
C3 H3A 0.98 .
C3 H3B 0.98 .
C4 C5 1.500(10) .
C4 H4A 0.98 .
C4 H4B 0.98 .
C5 C6 1.496(10) .
C5 H5A 0.98 .
C5 H5B 0.98 .
C6 C7 1.502(10) .
C6 H6A 0.98 .
C6 H6B 0.98 .
C7 C8 1.499(10) .
C7 H7A 0.98 .
C7 H7B 0.98 .
C8 C9 1.502(10) .
C8 H8A 0.98 .
C8 H8B 0.98 .
C9 H9A 0.97 .
C9 H9B 0.97 .
C9 H9C 0.97 .
N1 H1A 0.9 .
N1 H1B 0.9 .
N1 H1C 0.9 .
I1 Pb1 3.185(3) .
I2 Pb1 3.2078(19) .
I2 Pb1 3.2146(19) 2_657
Pb1 I1 3.185(3) 3_777
Pb1 I2 3.2078(19) 3_777
Pb1 I2 3.2146(19) 4_685
Pb1 I2 3.2146(19) 2_647

loop_
_geom_hbond_atom_site_label_D
_geom_hbond_atom_site_label_H
_geom_hbond_atom_site_label_A
_geom_hbond_distance_DH
_geom_hbond_distance_HA
_geom_hbond_distance_DA
_geom_hbond_angle_DHA
_geom_hbond_site_symmetry_A
N1 H1A I1 0.9 2.51 3.31(4) 148 .
N1 H1B I2 0.9 2.95 3.73(3) 146 4_675
N1 H1C I1 0.9 2.91 3.81(4) 176 4_575

loop_
_geom_torsion_atom_site_label_1
_geom_torsion_atom_site_label_2
_geom_torsion_atom_site_label_3
_geom_torsion_atom_site_label_4
_geom_torsion
_geom_torsion_site_symmetry_1
_geom_torsion_site_symmetry_4
N1 C1 C2 C3 176(3) . .
C1 C2 C3 C4 -76(5) . .
C2 C3 C4 C5 -177(4) . .
C3 C4 C5 C6 179(5) . .
C4 C5 C6 C7 -178(6) . .
C5 C6 C7 C8 177(6) . .
C6 C7 C8 C9 -180(6) . .
Pb1 I2 Pb1 I1 35.90(16) 2_657 3_777
Pb1 I2 Pb1 I1 -144.10(16) 2_657 .
Pb1 I2 Pb1 I2 -56.0(2) 2_657 4_685
Pb1 I2 Pb1 I2 124.0(2) 2_657 2_647
